data_1517574
loop_
_publ_author_name
'Lu Liu'
'Yanhua Liu'
'Gang Han'
'Dongqing Wu'
'Hongwei Hou'
'Yaoting Fan'

_publ_section_title
;
 A series of 2D coordination complexes constructed from a flexible
 bis(methylbenzimidazole) ligand and different dicarboxylates
;
_journal_name_full
;
Inorganica Chimica Acta
;
_journal_page_first 25
_journal_page_last 34
_journal_volume 403
_journal_year 2013
_chemical_formula_moiety 'C28 H33 N4 O7 Zn2, 2(H2 O)'
_chemical_formula_sum 'C28 H37 N4 O9 Zn2'
_chemical_formula_weight 704.36
_space_group_IT_number 2
_symmetry_cell_setting triclinic
_symmetry_space_group_name_Hall '-P 1'
_symmetry_space_group_name_H-M 'P -1'
_atom_sites_solution_hydrogens geom
_atom_sites_solution_primary direct
_atom_sites_solution_secondary difmap
_cell_angle_alpha 69.85(3)
_cell_angle_beta 84.94(3)
_cell_angle_gamma 72.46(3)
_cell_formula_units_Z 2
_cell_length_a 11.143(2)
_cell_length_b 12.284(3)
_cell_length_c 12.748(3)
_cell_measurement_temperature 293(2)
_cell_volume 1561.8(7)
_computing_structure_refinement 'SHELXL-97 (Sheldrick, 1997)'
_computing_structure_solution 'SHELXS-97 (Sheldrick, 1990)'
_diffrn_ambient_temperature 293(2)
_diffrn_measured_fraction_theta_full 0.996
_diffrn_measured_fraction_theta_max 0.996
_diffrn_radiation_monochromator graphite
_diffrn_radiation_source 'fine-focus sealed tube'
_diffrn_radiation_type MoK\a
_diffrn_radiation_wavelength 0.71073
_diffrn_reflns_av_R_equivalents 0.0367
_diffrn_reflns_av_sigmaI/netI 0.0582
_diffrn_reflns_limit_h_max 13
_diffrn_reflns_limit_h_min -13
_diffrn_reflns_limit_k_max 14
_diffrn_reflns_limit_k_min -14
_diffrn_reflns_limit_l_max 15
_diffrn_reflns_limit_l_min -12
_diffrn_reflns_number 13153
_diffrn_reflns_theta_full 25.50
_diffrn_reflns_theta_max 25.50
_diffrn_reflns_theta_min 2.44
_exptl_absorpt_coefficient_mu 1.593
_exptl_absorpt_correction_T_max 0.7412
_exptl_absorpt_correction_T_min 0.7011
_exptl_absorpt_correction_type multi-scan
_exptl_crystal_density_diffrn 1.498
_exptl_crystal_density_method 'not measured'
_exptl_crystal_F_000 730
_exptl_crystal_size_max 0.24
_exptl_crystal_size_mid 0.20
_exptl_crystal_size_min 0.20
_refine_diff_density_max 0.741
_refine_diff_density_min -0.363
_refine_diff_density_rms 0.071
_refine_ls_extinction_method none
_refine_ls_goodness_of_fit_ref 1.085
_refine_ls_hydrogen_treatment mixed
_refine_ls_matrix_type full
_refine_ls_number_parameters 406
_refine_ls_number_reflns 5807
_refine_ls_number_restraints 6
_refine_ls_restrained_S_all 1.084
_refine_ls_R_factor_all 0.0804
_refine_ls_R_factor_gt 0.0580
_refine_ls_shift/su_max 0.001
_refine_ls_shift/su_mean 0.000
_refine_ls_structure_factor_coef Fsqd
_refine_ls_weighting_details 'calc w=1/[\s^2^(Fo^2^)+(0.0600P)^2^+0.7123P] where P=(Fo^2^+2Fc^2^)/3'
_refine_ls_weighting_scheme calc
_refine_ls_wR_factor_gt 0.1282
_refine_ls_wR_factor_ref 0.1440
_reflns_number_gt 4370
_reflns_number_total 5807
_reflns_threshold_expression >2sigma(I)
_cod_data_source_file ICA-2013-403-25-34-4.cif
_cod_data_source_block a
_cod_depositor_comments
;
The following automatic conversions were performed:

'_symmetry_cell_setting' value 'Triclinic' changed to 'triclinic'
according to the built-in table from CIF Core dictionary named
'cif_core.dic' version 2.4.1 from 2010-06-29.

Automatic conversion script
Id: cif_fix_values 2281 2013-09-26 08:29:07Z andrius 
;
_cod_original_cell_volume 1561.8(5)
_cod_database_code 1517574

loop_
_symmetry_equiv_pos_as_xyz
'x, y, z'
'-x, -y, -z'

loop_
_atom_site_label
_atom_site_type_symbol
_atom_site_fract_x
_atom_site_fract_y
_atom_site_fract_z
_atom_site_U_iso_or_equiv
_atom_site_adp_type
_atom_site_occupancy
_atom_site_symmetry_multiplicity
_atom_site_calc_flag
_atom_site_refinement_flags
H1A H 1.126(5) 0.564(4) 0.396(4) 0.032(17) Uiso 1 1 d .
Zn1 Zn 0.94716(5) 0.72828(5) 0.36822(4) 0.04393(18) Uani 1 1 d .
Zn2 Zn 1.21126(5) 0.65110(5) 0.23884(4) 0.04280(18) Uani 1 1 d .
N1 N 1.2741(3) 0.5508(4) 0.1384(3) 0.0423(9) Uani 1 1 d .
N2 N 1.3225(4) 0.4026(4) 0.0655(3) 0.0480(10) Uani 1 1 d .
N3 N 0.9351(4) 0.8048(4) 0.4877(3) 0.0448(9) Uani 1 1 d .
N4 N 0.9841(4) 0.8573(4) 0.6250(3) 0.0548(11) Uani 1 1 d .
C1 C 1.3105(4) 0.5966(4) 0.0285(4) 0.0424(11) Uani 1 1 d .
C2 C 1.3240(4) 0.7090(5) -0.0328(4) 0.0512(13) Uani 1 1 d .
H2 H 1.3051 0.7707 -0.0021 0.061 Uiso 1 1 calc R
C3 C 1.3662(5) 0.7279(5) -0.1410(4) 0.0573(14) Uani 1 1 d .
H3 H 1.3747 0.8034 -0.1840 0.069 Uiso 1 1 calc R
C4 C 1.3962(5) 0.6349(6) -0.1863(4) 0.0627(15) Uani 1 1 d .
H4 H 1.4251 0.6498 -0.2592 0.075 Uiso 1 1 calc R
C5 C 1.3845(5) 0.5226(6) -0.1270(4) 0.0581(14) Uani 1 1 d .
H5 H 1.4049 0.4611 -0.1580 0.070 Uiso 1 1 calc R
C6 C 1.3407(4) 0.5037(5) -0.0177(4) 0.0455(12) Uani 1 1 d .
C7 C 1.3395(5) 0.2853(5) 0.0516(5) 0.0611(15) Uani 1 1 d .
H7A H 1.3384 0.2249 0.1244 0.073 Uiso 1 1 calc R
H7B H 1.4209 0.2609 0.0192 0.073 Uiso 1 1 calc R
C8 C 1.2364(6) 0.2902(6) -0.0233(5) 0.0666(16) Uani 1 1 d .
H8B H 1.2382 0.3507 -0.0959 0.080 Uiso 1 1 calc R
H8A H 1.2552 0.2124 -0.0341 0.080 Uiso 1 1 calc R
C9 C 1.1074(6) 0.3192(6) 0.0214(5) 0.0725(18) Uani 1 1 d .
H9C H 1.0466 0.3330 -0.0353 0.087 Uiso 1 1 calc R
H9D H 1.0904 0.3930 0.0392 0.087 Uiso 1 1 calc R
C10 C 1.2841(4) 0.4357(5) 0.1572(4) 0.0460(12) Uani 1 1 d .
C11 C 1.2598(6) 0.3526(5) 0.2685(4) 0.0656(15) Uani 1 1 d .
H11C H 1.2622 0.3873 0.3249 0.098 Uiso 1 1 calc R
H11B H 1.3232 0.2758 0.2849 0.098 Uiso 1 1 calc R
H11A H 1.1785 0.3414 0.2671 0.098 Uiso 1 1 calc R
C12 C 0.7507(5) 0.6601(6) 0.3839(5) 0.0565(14) Uani 1 1 d .
C13 C 0.6327(6) 0.6196(7) 0.3861(6) 0.090(2) Uani 1 1 d .
H13A H 0.6573 0.5421 0.3740 0.108 Uiso 1 1 calc R
H13B H 0.5963 0.6077 0.4597 0.108 Uiso 1 1 calc R
C14 C 0.5382(6) 0.7039(5) 0.3041(5) 0.0669(16) Uani 1 1 d .
H14A H 0.5764 0.7200 0.2310 0.080 Uiso 1 1 calc R
H14B H 0.5097 0.7796 0.3194 0.080 Uiso 1 1 calc R
C15 C 1.0078(5) 0.8769(5) 0.1446(4) 0.0471(12) Uani 1 1 d .
C16 C 0.9546(4) 0.9886(5) 0.0470(4) 0.0484(12) Uani 1 1 d .
H16B H 0.9286 1.0580 0.0725 0.058 Uiso 1 1 calc R
H16A H 0.8803 0.9815 0.0188 0.058 Uiso 1 1 calc R
C17 C 0.4207(6) 0.6600(7) 0.2998(5) 0.0617(15) Uani 1 1 d .
C18 C 1.0191(5) 0.7776(5) 0.5678(4) 0.0534(13) Uani 1 1 d .
C19 C 1.1356(6) 0.6749(6) 0.5907(5) 0.082(2) Uani 1 1 d .
H19A H 1.1174 0.6028 0.6397 0.123 Uiso 1 1 calc R
H19C H 1.1973 0.6922 0.6254 0.123 Uiso 1 1 calc R
H19B H 1.1676 0.6632 0.5217 0.123 Uiso 1 1 calc R
C20 C 0.8402(5) 0.9042(5) 0.4949(4) 0.0470(12) Uani 1 1 d .
C21 C 0.7295(5) 0.9683(6) 0.4332(5) 0.0691(16) Uani 1 1 d .
H21 H 0.7072 0.9454 0.3771 0.083 Uiso 1 1 calc R
C22 C 0.6530(7) 1.0683(7) 0.4588(6) 0.097(2) Uani 1 1 d .
H22 H 0.5784 1.1141 0.4187 0.116 Uiso 1 1 calc R
C23 C 0.6873(8) 1.1000(7) 0.5434(6) 0.108(3) Uani 1 1 d .
H23 H 0.6338 1.1671 0.5586 0.129 Uiso 1 1 calc R
C24 C 0.7963(7) 1.0378(6) 0.6063(5) 0.0809(19) Uani 1 1 d .
H24 H 0.8179 1.0608 0.6625 0.097 Uiso 1 1 calc R
C25 C 0.8708(5) 0.9393(5) 0.5804(4) 0.0550(13) Uani 1 1 d .
C26 C 1.0550(6) 0.8539(6) 0.7186(4) 0.0678(17) Uani 1 1 d .
H26B H 1.0284 0.9329 0.7276 0.081 Uiso 1 1 calc R
H26A H 1.1439 0.8358 0.7017 0.081 Uiso 1 1 calc R
C27 C 1.0354(6) 0.7597(7) 0.8268(5) 0.082(2) Uani 1 1 d .
H27A H 1.0548 0.6823 0.8150 0.099 Uiso 1 1 calc R
H27B H 1.0944 0.7512 0.8827 0.099 Uiso 1 1 calc R
C28 C 0.9081(6) 0.7872(7) 0.8705(5) 0.0788(19) Uani 1 1 d .
H28A H 0.8479 0.8004 0.8136 0.095 Uiso 1 1 calc R
H28B H 0.8902 0.8612 0.8882 0.095 Uiso 1 1 calc R
O1 O 1.0980(4) 0.6096(4) 0.3557(4) 0.0564(11) Uani 1 1 d .
O3 O 0.9631(4) 0.8741(3) 0.2386(3) 0.0644(10) Uani 1 1 d .
O2 O 1.0912(4) 0.7918(4) 0.1270(3) 0.0686(11) Uani 1 1 d .
O4 O 0.8287(4) 0.6001(4) 0.4603(4) 0.0765(12) Uani 1 1 d .
O5 O 0.7703(4) 0.7481(4) 0.3066(3) 0.0706(11) Uani 1 1 d .
O6 O 0.4256(4) 0.5516(5) 0.3444(3) 0.0732(12) Uani 1 1 d .
O7 O 0.3301(4) 0.7394(4) 0.2456(4) 0.0745(12) Uani 1 1 d .
O9 O 0.3679(6) 0.9570(5) 0.0967(5) 0.1177(18) Uani 1 1 d D
O8 O 0.6102(5) 0.9809(4) 0.1395(5) 0.0973(15) Uani 1 1 d D
H8C H 0.539(3) 0.973(6) 0.131(7) 0.146 Uiso 1 1 d D
H8D H 0.665(5) 0.913(3) 0.163(7) 0.146 Uiso 1 1 d D
H9A H 0.353(8) 0.894(4) 0.144(5) 0.146 Uiso 1 1 d D
H9B H 0.412(8) 0.938(6) 0.045(5) 0.146 Uiso 1 1 d D

loop_
_atom_site_aniso_label
_atom_site_aniso_U_11
_atom_site_aniso_U_22
_atom_site_aniso_U_33
_atom_site_aniso_U_23
_atom_site_aniso_U_13
_atom_site_aniso_U_12
Zn1 0.0391(3) 0.0528(4) 0.0451(3) -0.0226(3) 0.0081(2) -0.0155(3)
Zn2 0.0389(3) 0.0492(4) 0.0448(3) -0.0223(3) 0.0078(2) -0.0134(3)
N1 0.038(2) 0.055(3) 0.042(2) -0.0262(19) 0.0053(17) -0.0147(19)
N2 0.049(2) 0.049(3) 0.054(2) -0.029(2) 0.0052(19) -0.014(2)
N3 0.043(2) 0.051(3) 0.044(2) -0.0211(19) 0.0083(18) -0.0146(19)
N4 0.066(3) 0.060(3) 0.053(2) -0.031(2) 0.005(2) -0.026(2)
C1 0.032(2) 0.052(3) 0.043(3) -0.022(2) -0.001(2) -0.004(2)
C2 0.044(3) 0.057(3) 0.050(3) -0.021(3) -0.004(2) -0.007(2)
C3 0.052(3) 0.062(4) 0.051(3) -0.011(3) -0.002(2) -0.016(3)
C4 0.052(3) 0.093(5) 0.043(3) -0.026(3) 0.000(2) -0.017(3)
C5 0.055(3) 0.074(4) 0.054(3) -0.035(3) 0.004(3) -0.015(3)
C6 0.037(3) 0.059(3) 0.047(3) -0.027(3) 0.002(2) -0.013(2)
C7 0.062(4) 0.056(4) 0.073(4) -0.036(3) 0.003(3) -0.012(3)
C8 0.083(4) 0.078(4) 0.059(3) -0.038(3) 0.008(3) -0.035(4)
C9 0.074(4) 0.103(5) 0.057(3) -0.032(3) -0.001(3) -0.041(4)
C10 0.038(3) 0.053(3) 0.052(3) -0.024(2) 0.002(2) -0.013(2)
C11 0.086(4) 0.059(4) 0.058(3) -0.021(3) 0.014(3) -0.033(3)
C12 0.041(3) 0.065(4) 0.080(4) -0.040(3) 0.010(3) -0.024(3)
C13 0.077(5) 0.095(6) 0.096(5) -0.025(4) -0.011(4) -0.028(4)
C14 0.077(4) 0.062(4) 0.069(4) -0.033(3) 0.012(3) -0.020(3)
C15 0.047(3) 0.047(3) 0.054(3) -0.024(2) 0.003(2) -0.016(2)
C16 0.044(3) 0.047(3) 0.050(3) -0.019(2) 0.003(2) -0.006(2)
C17 0.063(4) 0.083(5) 0.062(4) -0.047(4) 0.019(3) -0.032(4)
C18 0.050(3) 0.063(4) 0.055(3) -0.029(3) 0.006(3) -0.018(3)
C19 0.068(4) 0.091(5) 0.093(5) -0.055(4) -0.020(3) 0.002(4)
C20 0.053(3) 0.045(3) 0.044(3) -0.018(2) 0.015(2) -0.017(2)
C21 0.062(4) 0.078(5) 0.060(3) -0.025(3) 0.004(3) -0.007(3)
C22 0.088(5) 0.096(6) 0.077(5) -0.034(4) 0.004(4) 0.021(4)
C23 0.129(7) 0.087(6) 0.086(5) -0.048(5) 0.028(5) 0.013(5)
C24 0.105(5) 0.070(5) 0.067(4) -0.039(4) 0.012(4) -0.009(4)
C25 0.066(4) 0.050(3) 0.050(3) -0.021(3) 0.015(3) -0.017(3)
C26 0.073(4) 0.091(5) 0.066(4) -0.043(3) 0.008(3) -0.044(4)
C27 0.078(5) 0.115(6) 0.072(4) -0.037(4) -0.011(3) -0.043(4)
C28 0.073(4) 0.110(6) 0.067(4) -0.042(4) 0.002(3) -0.031(4)
O1 0.053(2) 0.054(3) 0.052(2) -0.014(2) 0.017(2) -0.011(2)
O3 0.082(3) 0.051(2) 0.053(2) -0.0190(18) 0.0221(19) -0.012(2)
O2 0.070(3) 0.064(3) 0.048(2) -0.0181(19) 0.0072(18) 0.011(2)
O4 0.065(3) 0.065(3) 0.094(3) -0.011(2) -0.013(2) -0.025(2)
O5 0.064(3) 0.081(3) 0.068(2) -0.018(2) -0.007(2) -0.029(2)
O6 0.066(3) 0.093(4) 0.059(2) -0.023(2) -0.008(2) -0.021(3)
O7 0.057(3) 0.082(3) 0.100(3) -0.045(3) 0.006(2) -0.027(2)
O9 0.116(5) 0.110(5) 0.103(4) 0.001(3) 0.002(3) -0.041(4)
O8 0.112(4) 0.078(3) 0.099(3) -0.018(3) -0.016(3) -0.032(3)

loop_
_atom_type_symbol
_atom_type_description
_atom_type_scat_dispersion_real
_atom_type_scat_dispersion_imag
_atom_type_scat_source
C C 0.0033 0.0016 'International Tables Vol C Tables 4.2.6.8 and 6.1.1.4'
H H 0.0000 0.0000 'International Tables Vol C Tables 4.2.6.8 and 6.1.1.4'
N N 0.0061 0.0033 'International Tables Vol C Tables 4.2.6.8 and 6.1.1.4'
O O 0.0106 0.0060 'International Tables Vol C Tables 4.2.6.8 and 6.1.1.4'
Zn Zn 0.2839 1.4301 'International Tables Vol C Tables 4.2.6.8 and 6.1.1.4'

loop_
_geom_angle_atom_site_label_1
_geom_angle_atom_site_label_2
_geom_angle_atom_site_label_3
_geom_angle
_geom_angle_site_symmetry_1
_geom_angle_site_symmetry_3
O1 Zn1 O3 101.06(17) . .
O1 Zn1 N3 119.48(18) . .
O3 Zn1 N3 96.09(15) . .
O1 Zn1 O5 124.49(18) . .
O3 Zn1 O5 90.19(17) . .
N3 Zn1 O5 112.88(16) . .
O1 Zn1 O4 98.37(17) . .
O3 Zn1 O4 148.42(16) . .
N3 Zn1 O4 95.70(16) . .
O5 Zn1 O4 58.25(15) . .
O1 Zn2 O7 122.40(19) . 1_655
O1 Zn2 N1 121.11(18) . .
O7 Zn2 N1 111.27(16) 1_655 .
O1 Zn2 O2 99.76(18) . .
O7 Zn2 O2 96.13(19) 1_655 .
N1 Zn2 O2 96.72(15) . .
O1 Zn2 C17 115.55(19) . 1_655
O7 Zn2 C17 27.67(19) 1_655 1_655
N1 Zn2 C17 100.38(16) . 1_655
O2 Zn2 C17 123.4(2) . 1_655
C10 N1 C1 106.3(4) . .
C10 N1 Zn2 129.7(3) . .
C1 N1 Zn2 124.0(3) . .
C10 N2 C6 106.8(4) . .
C10 N2 C7 128.6(4) . .
C6 N2 C7 124.6(4) . .
C18 N3 C20 106.5(4) . .
C18 N3 Zn1 128.1(3) . .
C20 N3 Zn1 125.2(3) . .
C18 N4 C25 107.9(4) . .
C18 N4 C26 125.4(5) . .
C25 N4 C26 126.7(5) . .
C2 C1 N1 131.2(4) . .
C2 C1 C6 120.5(4) . .
N1 C1 C6 108.3(4) . .
C1 C2 C3 118.4(5) . .
C1 C2 H2 120.8 . .
C3 C2 H2 120.8 . .
C2 C3 C4 120.7(5) . .
C2 C3 H3 119.6 . .
C4 C3 H3 119.6 . .
C5 C4 C3 122.0(5) . .
C5 C4 H4 119.0 . .
C3 C4 H4 119.0 . .
C4 C5 C6 117.4(5) . .
C4 C5 H5 121.3 . .
C6 C5 H5 121.3 . .
N2 C6 C5 132.6(5) . .
N2 C6 C1 106.3(4) . .
C5 C6 C1 121.0(5) . .
N2 C7 C8 112.0(5) . .
N2 C7 H7A 109.2 . .
C8 C7 H7A 109.2 . .
N2 C7 H7B 109.2 . .
C8 C7 H7B 109.2 . .
H7A C7 H7B 107.9 . .
C9 C8 C7 114.3(4) . .
C9 C8 H8B 108.7 . .
C7 C8 H8B 108.7 . .
C9 C8 H8A 108.7 . .
C7 C8 H8A 108.7 . .
H8B C8 H8A 107.6 . .
C8 C9 C28 111.1(6) . 2_766
C8 C9 H9C 109.4 . .
C28 C9 H9C 109.4 2_766 .
C8 C9 H9D 109.4 . .
C28 C9 H9D 109.4 2_766 .
H9C C9 H9D 108.0 . .
N1 C10 N2 112.2(4) . .
N1 C10 C11 122.7(4) . .
N2 C10 C11 125.0(5) . .
C10 C11 H11C 109.5 . .
C10 C11 H11B 109.5 . .
H11C C11 H11B 109.5 . .
C10 C11 H11A 109.5 . .
H11C C11 H11A 109.5 . .
H11B C11 H11A 109.5 . .
O4 C12 O5 120.3(5) . .
O4 C12 C13 117.5(6) . .
O5 C12 C13 122.2(6) . .
C14 C13 C12 113.9(6) . .
C14 C13 H13A 108.8 . .
C12 C13 H13A 108.8 . .
C14 C13 H13B 108.8 . .
C12 C13 H13B 108.8 . .
H13A C13 H13B 107.7 . .
C13 C14 C17 114.6(6) . .
C13 C14 H14A 108.6 . .
C17 C14 H14A 108.6 . .
C13 C14 H14B 108.6 . .
C17 C14 H14B 108.6 . .
H14A C14 H14B 107.6 . .
O2 C15 O3 124.0(5) . .
O2 C15 C16 118.3(4) . .
O3 C15 C16 117.6(4) . .
C15 C16 C16 113.8(5) . 2_775
C15 C16 H16B 108.8 . .
C16 C16 H16B 108.8 2_775 .
C15 C16 H16A 108.8 . .
C16 C16 H16A 108.8 2_775 .
H16B C16 H16A 107.7 . .
O7 C17 O6 124.9(5) . .
O7 C17 C14 114.7(6) . .
O6 C17 C14 120.4(6) . .
O7 C17 Zn2 48.1(3) . 1_455
O6 C17 Zn2 76.9(3) . 1_455
C14 C17 Zn2 161.6(5) . 1_455
N3 C18 N4 111.1(5) . .
N3 C18 C19 124.4(5) . .
N4 C18 C19 124.6(5) . .
C18 C19 H19A 109.5 . .
C18 C19 H19C 109.5 . .
H19A C19 H19C 109.5 . .
C18 C19 H19B 109.5 . .
H19A C19 H19B 109.5 . .
H19C C19 H19B 109.5 . .
N3 C20 C21 130.8(5) . .
N3 C20 C25 108.9(4) . .
C21 C20 C25 120.3(5) . .
C20 C21 C22 117.3(6) . .
C20 C21 H21 121.4 . .
C22 C21 H21 121.4 . .
C23 C22 C21 120.5(7) . .
C23 C22 H22 119.8 . .
C21 C22 H22 119.8 . .
C22 C23 C24 123.5(6) . .
C22 C23 H23 118.2 . .
C24 C23 H23 118.2 . .
C25 C24 C23 115.5(6) . .
C25 C24 H24 122.3 . .
C23 C24 H24 122.3 . .
C24 C25 N4 131.5(5) . .
C24 C25 C20 123.0(6) . .
N4 C25 C20 105.6(4) . .
N4 C26 C27 111.8(4) . .
N4 C26 H26B 109.3 . .
C27 C26 H26B 109.3 . .
N4 C26 H26A 109.3 . .
C27 C26 H26A 109.3 . .
H26B C26 H26A 107.9 . .
C28 C27 C26 114.4(6) . .
C28 C27 H27A 108.7 . .
C26 C27 H27A 108.7 . .
C28 C27 H27B 108.7 . .
C26 C27 H27B 108.7 . .
H27A C27 H27B 107.6 . .
C27 C28 C9 111.3(6) . 2_766
C27 C28 H28A 109.4 . .
C9 C28 H28A 109.4 2_766 .
C27 C28 H28B 109.4 . .
C9 C28 H28B 109.4 2_766 .
H28A C28 H28B 108.0 . .
Zn2 O1 Zn1 120.0(2) . .
Zn2 O1 H1A 111(5) . .
Zn1 O1 H1A 125(5) . .
C15 O3 Zn1 128.0(3) . .
C15 O2 Zn2 127.8(3) . .
C12 O4 Zn1 86.2(3) . .
C12 O5 Zn1 95.3(3) . .
C17 O7 Zn2 104.2(4) . 1_455
H9A O9 H9B 109(3) . .
H8C O8 H8D 111(3) . .

loop_
_geom_bond_atom_site_label_1
_geom_bond_atom_site_label_2
_geom_bond_distance
_geom_bond_site_symmetry_2
Zn1 O1 1.900(4) .
Zn1 O3 2.017(4) .
Zn1 N3 2.024(4) .
Zn1 O5 2.100(4) .
Zn1 O4 2.303(4) .
Zn2 O1 1.899(4) .
Zn2 O7 1.972(4) 1_655
Zn2 N1 2.014(4) .
Zn2 O2 2.014(4) .
Zn2 C17 2.567(6) 1_655
N1 C10 1.321(6) .
N1 C1 1.392(6) .
N2 C10 1.360(6) .
N2 C6 1.383(6) .
N2 C7 1.466(6) .
N3 C18 1.332(6) .
N3 C20 1.378(6) .
N4 C18 1.362(6) .
N4 C25 1.377(6) .
N4 C26 1.471(6) .
C1 C2 1.379(7) .
C1 C6 1.401(6) .
C2 C3 1.381(7) .
C2 H2 0.9300 .
C3 C4 1.393(8) .
C3 H3 0.9300 .
C4 C5 1.365(8) .
C4 H4 0.9300 .
C5 C6 1.400(7) .
C5 H5 0.9300 .
C7 C8 1.533(7) .
C7 H7A 0.9700 .
C7 H7B 0.9700 .
C8 C9 1.485(8) .
C8 H8B 0.9700 .
C8 H8A 0.9700 .
C9 C28 1.578(8) 2_766
C9 H9C 0.9700 .
C9 H9D 0.9700 .
C10 C11 1.493(7) .
C11 H11C 0.9600 .
C11 H11B 0.9600 .
C11 H11A 0.9600 .
C12 O4 1.231(6) .
C12 O5 1.248(7) .
C12 C13 1.535(8) .
C13 C14 1.437(8) .
C13 H13A 0.9700 .
C13 H13B 0.9700 .
C14 C17 1.572(8) .
C14 H14A 0.9700 .
C14 H14B 0.9700 .
C15 O2 1.243(6) .
C15 O3 1.250(5) .
C15 C16 1.498(7) .
C16 C16 1.505(9) 2_775
C16 H16B 0.9700 .
C16 H16A 0.9700 .
C17 O7 1.230(7) .
C17 O6 1.240(7) .
C17 Zn2 2.567(6) 1_455
C18 C19 1.478(7) .
C19 H19A 0.9600 .
C19 H19C 0.9600 .
C19 H19B 0.9600 .
C20 C21 1.385(7) .
C20 C25 1.404(7) .
C21 C22 1.392(8) .
C21 H21 0.9300 .
C22 C23 1.384(10) .
C22 H22 0.9300 .
C23 C24 1.375(10) .
C23 H23 0.9300 .
C24 C25 1.372(8) .
C24 H24 0.9300 .
C26 C27 1.513(8) .
C26 H26B 0.9700 .
C26 H26A 0.9700 .
C27 C28 1.461(8) .
C27 H27A 0.9700 .
C27 H27B 0.9700 .
C28 C9 1.578(8) 2_766
C28 H28A 0.9700 .
C28 H28B 0.9700 .
O1 H1A 0.63(4) .
O7 Zn2 1.972(4) 1_455
O9 H9A 0.849(10) .
O9 H9B 0.849(10) .
O8 H8C 0.845(10) .
O8 H8D 0.844(10) .

loop_
_geom_torsion_atom_site_label_1
_geom_torsion_atom_site_label_2
_geom_torsion_atom_site_label_3
_geom_torsion_atom_site_label_4
_geom_torsion
_geom_torsion_site_symmetry_1
_geom_torsion_site_symmetry_4
O1 Zn2 N1 C10 -24.5(5) . .
O7 Zn2 N1 C10 130.5(4) 1_655 .
O2 Zn2 N1 C10 -130.2(4) . .
C17 Zn2 N1 C10 104.0(4) 1_655 .
O1 Zn2 N1 C1 151.9(3) . .
O7 Zn2 N1 C1 -53.1(4) 1_655 .
O2 Zn2 N1 C1 46.2(3) . .
C17 Zn2 N1 C1 -79.6(4) 1_655 .
O1 Zn1 N3 C18 -4.7(5) . .
O3 Zn1 N3 C18 -111.1(4) . .
O5 Zn1 N3 C18 156.1(4) . .
O4 Zn1 N3 C18 98.2(4) . .
O1 Zn1 N3 C20 169.3(4) . .
O3 Zn1 N3 C20 62.9(4) . .
O5 Zn1 N3 C20 -29.9(4) . .
O4 Zn1 N3 C20 -87.8(4) . .
C10 N1 C1 C2 -176.4(5) . .
Zn2 N1 C1 C2 6.5(7) . .
C10 N1 C1 C6 0.9(5) . .
Zn2 N1 C1 C6 -176.2(3) . .
N1 C1 C2 C3 177.9(4) . .
C6 C1 C2 C3 0.9(7) . .
C1 C2 C3 C4 -0.9(7) . .
C2 C3 C4 C5 0.5(8) . .
C3 C4 C5 C6 0.0(8) . .
C10 N2 C6 C5 176.9(5) . .
C7 N2 C6 C5 -4.6(8) . .
C10 N2 C6 C1 -0.6(5) . .
C7 N2 C6 C1 177.9(4) . .
C4 C5 C6 N2 -177.2(5) . .
C4 C5 C6 C1 -0.1(7) . .
C2 C1 C6 N2 177.4(4) . .
N1 C1 C6 N2 -0.2(5) . .
C2 C1 C6 C5 -0.4(7) . .
N1 C1 C6 C5 -178.0(4) . .
C10 N2 C7 C8 107.6(6) . .
C6 N2 C7 C8 -70.6(6) . .
N2 C7 C8 C9 -62.5(7) . .
C7 C8 C9 C28 -67.9(6) . 2_766
C1 N1 C10 N2 -1.3(5) . .
Zn2 N1 C10 N2 175.6(3) . .
C1 N1 C10 C11 176.7(4) . .
Zn2 N1 C10 C11 -6.5(7) . .
C6 N2 C10 N1 1.2(5) . .
C7 N2 C10 N1 -177.2(4) . .
C6 N2 C10 C11 -176.7(5) . .
C7 N2 C10 C11 4.9(8) . .
O4 C12 C13 C14 171.3(5) . .
O5 C12 C13 C14 -10.8(9) . .
C12 C13 C14 C17 176.1(5) . .
O2 C15 C16 C16 -28.3(8) . 2_775
O3 C15 C16 C16 153.3(5) . 2_775
C13 C14 C17 O7 167.0(5) . .
C13 C14 C17 O6 -16.3(8) . .
C13 C14 C17 Zn2 -174.1(10) . 1_455
C20 N3 C18 N4 -1.5(6) . .
Zn1 N3 C18 N4 173.4(3) . .
C20 N3 C18 C19 179.0(5) . .
Zn1 N3 C18 C19 -6.1(8) . .
C25 N4 C18 N3 0.8(6) . .
C26 N4 C18 N3 180.0(5) . .
C25 N4 C18 C19 -179.8(5) . .
C26 N4 C18 C19 -0.6(8) . .
C18 N3 C20 C21 -178.9(5) . .
Zn1 N3 C20 C21 6.0(8) . .
C18 N3 C20 C25 1.7(5) . .
Zn1 N3 C20 C25 -173.4(3) . .
N3 C20 C21 C22 -178.3(6) . .
C25 C20 C21 C22 1.0(8) . .
C20 C21 C22 C23 -0.7(10) . .
C21 C22 C23 C24 0.4(13) . .
C22 C23 C24 C25 -0.4(12) . .
C23 C24 C25 N4 -179.8(6) . .
C23 C24 C25 C20 0.8(9) . .
C18 N4 C25 C24 -179.1(6) . .
C26 N4 C25 C24 1.7(9) . .
C18 N4 C25 C20 0.3(5) . .
C26 N4 C25 C20 -178.9(5) . .
N3 C20 C25 C24 178.3(5) . .
C21 C20 C25 C24 -1.2(8) . .
N3 C20 C25 N4 -1.2(5) . .
C21 C20 C25 N4 179.3(5) . .
C18 N4 C26 C27 -78.9(7) . .
C25 N4 C26 C27 100.2(7) . .
N4 C26 C27 C28 -68.0(7) . .
C26 C27 C28 C9 176.1(5) . 2_766
O7 Zn2 O1 Zn1 79.2(3) 1_655 .
N1 Zn2 O1 Zn1 -128.6(2) . .
O2 Zn2 O1 Zn1 -24.5(3) . .
C17 Zn2 O1 Zn1 110.0(3) 1_655 .
O3 Zn1 O1 Zn2 -0.5(3) . .
N3 Zn1 O1 Zn2 -104.1(3) . .
O5 Zn1 O1 Zn2 97.4(3) . .
O4 Zn1 O1 Zn2 154.4(2) . .
O2 C15 O3 Zn1 -28.9(7) . .
C16 C15 O3 Zn1 149.4(4) . .
O1 Zn1 O3 C15 36.7(5) . .
N3 Zn1 O3 C15 158.4(4) . .
O5 Zn1 O3 C15 -88.5(4) . .
O4 Zn1 O3 C15 -90.2(5) . .
O3 C15 O2 Zn2 -18.8(8) . .
C16 C15 O2 Zn2 162.9(4) . .
O1 Zn2 O2 C15 44.2(5) . .
O7 Zn2 O2 C15 -80.2(5) 1_655 .
N1 Zn2 O2 C15 167.5(5) . .
C17 Zn2 O2 C15 -85.4(5) 1_655 .
O5 C12 O4 Zn1 -0.7(5) . .
C13 C12 O4 Zn1 177.3(5) . .
O1 Zn1 O4 C12 -125.2(3) . .
O3 Zn1 O4 C12 2.4(5) . .
N3 Zn1 O4 C12 113.8(3) . .
O5 Zn1 O4 C12 0.4(3) . .
O4 C12 O5 Zn1 0.7(6) . .
C13 C12 O5 Zn1 -177.2(5) . .
O1 Zn1 O5 C12 77.0(4) . .
O3 Zn1 O5 C12 -179.4(3) . .
N3 Zn1 O5 C12 -82.7(4) . .
O4 Zn1 O5 C12 -0.4(3) . .
O6 C17 O7 Zn2 -4.4(7) . 1_455
C14 C17 O7 Zn2 172.1(3) . 1_455
